data_4104171
loop_
_publ_author_name
'Edwin Otten'
'Aurora A. Batinas'
'Auke Meetsma'
'Bart Hessen'

_publ_contact_author_address
;
  Crystal Structure Center, Chemical Physics,
  Zernike Institute for Advanced Materials,
  University of Groningen,
  Nijenborgh 4,
  NL-9747 AG Groningen, The Netherlands.    
;
_publ_contact_author_email A.Meetsma@rug.nl
_publ_contact_author_fax '+31 50 3634441'
_publ_contact_author_name
;
   Drs. A. Meetsma
;
_publ_contact_author_phone '+31 50 3634368'
_publ_section_title
;
 Versatile Coordination of Cyclopentadienyl-Arene Ligands and Its Role in
 Titanium-Catalyzed Ethylene Trimerization
;
_journal_name_full 'Journal of the American Chemical Society'
_journal_page_first 5298
_journal_page_last 5312
_journal_paper_doi 10.1021/ja810089f
_journal_volume 131
_journal_year 2009
_chemical_compound_source 'see text'
_chemical_formula_moiety 'C18 H19 O2 Ti, C24 B F20, C6 H5 Br'
_chemical_formula_sum 'C48 H24 B Br F20 O2 Ti'
_chemical_formula_weight 1151.27
_chemical_name_systematic ?
_space_group_IT_number 14
_symmetry_cell_setting monoclinic
_symmetry_Int_Tables_number 14
_symmetry_space_group_name_Hall '-P 2ybc'
_symmetry_space_group_name_H-M 'P 1 21/c 1'
_atom_sites_solution_hydrogens difmap
_atom_sites_solution_primary heavy
_atom_sites_solution_secondary direct
_audit_creation_date '2006-09-20  08:13:50'
_audit_creation_method
;
 PLATON <TABLE ACC> option    (version :: 210806)
 SHELXL97-2 & Manual Editing
;
_cell_angle_alpha 90
_cell_angle_beta 115.144(2)
_cell_angle_gamma 90
_cell_formula_units_Z 4
_cell_length_a 15.902(2)
_cell_length_b 17.780(2)
_cell_length_c 17.100(2)
_cell_measurement_reflns_used 8874
_cell_measurement_temperature 100(1)
_cell_measurement_theta_max 28.08
_cell_measurement_theta_min 2.40
_cell_volume 4376.7(9)
_computing_cell_refinement 'SAINTPLUS, Version 6.02A, (Bruker, 2000)'
_computing_data_collection 'SMART, Version 5.624, (Bruker, 2001)'
_computing_data_reduction 'XPREP, Version 5.1/NT, (Bruker, 2000)'
_computing_molecular_graphics
;
 PLUTO (Meetsma, 2006)
 PLATON (Spek, 2003)
;
_computing_publication_material 'PLATON (Spek, 2003)'
_computing_structure_refinement 'SHELXL-97 (Sheldrick, 1997)'
_computing_structure_solution
;
 DIRDIF-99 (Beurskens et al., 1999)
;
_diffrn_ambient_temperature 100(1)
_diffrn_detector_area_resol_mean 66.06
_diffrn_measured_fraction_theta_full 0.999
_diffrn_measured_fraction_theta_max 0.998
_diffrn_measurement_device_type
;
  Bruker Smart Apex; CCD area detector
;
_diffrn_measurement_method '\f and \w scans'
_diffrn_radiation_detector
;
  CCD area-detector
;
_diffrn_radiation_monochromator 'parallel mounted graphite'
_diffrn_radiation_source 'fine focus sealed Siemens Mo tube '
_diffrn_radiation_type MoK\a
_diffrn_radiation_wavelength 0.71073
_diffrn_reflns_av_R_equivalents 0.0593
_diffrn_reflns_av_sigmaI/netI 0.0602
_diffrn_reflns_limit_h_max 19
_diffrn_reflns_limit_h_min -19
_diffrn_reflns_limit_k_max 21
_diffrn_reflns_limit_k_min -21
_diffrn_reflns_limit_l_max 20
_diffrn_reflns_limit_l_min -20
_diffrn_reflns_number 32715
_diffrn_reflns_reduction_process
;
 Intensity data were corrected for Lorentz and polarization
  effects, decay and absorption and reduced to F~o~^2^
  using SAINT (Bruker, 2000) and SADABS (Sheldrick, 2001)
;
_diffrn_reflns_theta_full 25.00
_diffrn_reflns_theta_max 25.68
_diffrn_reflns_theta_min 2.57
_diffrn_standards_decay_% 0
_diffrn_standards_number 0
_exptl_absorpt_coefficient_mu 1.236
_exptl_absorpt_correction_T_max 0.8760
_exptl_absorpt_correction_T_min 0.6196
_exptl_absorpt_correction_type multi-scan
_exptl_absorpt_process_details '(SADABS, Sheldrick, Bruker, 2001))'
_exptl_crystal_colour red
_exptl_crystal_density_diffrn 1.747
_exptl_crystal_density_method 'not measured'
_exptl_crystal_description block
_exptl_crystal_F_000 2280
_exptl_crystal_size_max 0.51
_exptl_crystal_size_mid 0.19
_exptl_crystal_size_min 0.11
_refine_diff_density_max 0.599
_refine_diff_density_min -1.007
_refine_diff_density_rms 0.082
_refine_ls_extinction_method none
_refine_ls_goodness_of_fit_ref 1.036
_refine_ls_hydrogen_treatment refall
_refine_ls_matrix_type full
_refine_ls_number_parameters 754
_refine_ls_number_reflns 8296
_refine_ls_number_restraints 0
_refine_ls_restrained_S_all 1.036
_refine_ls_R_factor_all 0.0798
_refine_ls_R_factor_gt 0.0495
_refine_ls_shift/su_max 0.001
_refine_ls_shift/su_mean 0.000
_refine_ls_structure_factor_coef Fsqd
_refine_ls_weighting_details 'calc w=1/[\s^2^(Fo^2^)+(0.0579P)^2^+3.5774P] where P=(Fo^2^+2Fc^2^)/3'
_refine_ls_weighting_scheme calc
_refine_ls_wR_factor_gt 0.1131
_refine_ls_wR_factor_ref 0.1261
_reflns_number_gt 5883
_reflns_number_total 8296
_reflns_threshold_expression I>2\s(I)
_cod_data_source_file ja810089f_si_006.cif
_cod_data_source_block DATNAM
_cod_original_sg_symbol_H-M 'P 21/c'
_cod_database_code 4104171
_vrn_publ_code_void_volume 29.1
_vrn_publ_code_frame_time_sec 10.0
_vrn_publ_code_meas_time_hour 10.2

loop_
_symmetry_equiv_pos_site_id
_symmetry_equiv_pos_as_xyz
1 x,y,z
2 -x,1/2+y,1/2-z
3 -x,-y,-z
4 x,1/2-y,1/2+z

loop_
_atom_site_aniso_label
_atom_site_aniso_U_11
_atom_site_aniso_U_22
_atom_site_aniso_U_33
_atom_site_aniso_U_23
_atom_site_aniso_U_13
_atom_site_aniso_U_12
F22 0.0210(11) 0.0236(11) 0.0225(10) 0.0076(9) 0.0081(9) 0.0094(9)
F23 0.0401(14) 0.0227(12) 0.0338(12) 0.0161(10) 0.0171(11) 0.0102(10)
F24 0.0417(14) 0.0254(12) 0.0386(13) 0.0085(10) 0.0240(11) -0.0079(11)
F25 0.0210(12) 0.0296(12) 0.0331(12) -0.0011(10) 0.0153(10) -0.0036(9)
F26 0.0141(10) 0.0217(11) 0.0181(10) 0.0017(8) 0.0046(8) 0.0035(8)
F28 0.0257(12) 0.0243(11) 0.0154(10) -0.0012(8) 0.0014(9) 0.0063(9)
F29 0.0377(14) 0.0412(14) 0.0144(10) -0.0093(10) 0.0007(10) 0.0014(11)
F210 0.0443(14) 0.0277(12) 0.0283(12) -0.0143(10) 0.0159(11) -0.0030(10)
F211 0.0343(13) 0.0199(11) 0.0357(12) -0.0046(9) 0.0152(11) 0.0067(10)
F212 0.0206(11) 0.0184(11) 0.0197(10) -0.0017(8) 0.0046(9) 0.0046(8)
F214 0.0231(11) 0.0199(11) 0.0241(11) 0.0014(9) 0.0073(9) -0.0065(9)
F215 0.0413(14) 0.0280(12) 0.0292(12) 0.0131(10) 0.0165(11) 0.0008(10)
F216 0.0384(14) 0.0480(14) 0.0133(11) 0.0088(10) 0.0050(10) 0.0059(11)
F217 0.0286(12) 0.0413(14) 0.0152(10) -0.0057(10) -0.0005(10) -0.0050(10)
F218 0.0213(11) 0.0180(10) 0.0178(10) -0.0016(8) 0.0043(9) -0.0037(8)
F220 0.0184(11) 0.0236(12) 0.0289(12) -0.0066(9) 0.0051(9) -0.0057(9)
F221 0.0154(11) 0.0391(14) 0.0451(14) -0.0001(11) 0.0066(10) -0.0070(10)
F222 0.0182(12) 0.0473(15) 0.0451(14) 0.0019(11) 0.0170(11) 0.0062(10)
F223 0.0289(12) 0.0250(12) 0.0288(12) -0.0014(9) 0.0141(10) 0.0107(9)
F224 0.0228(11) 0.0155(10) 0.0207(10) -0.0034(8) 0.0096(9) -0.0015(8)
C21 0.0149(18) 0.0155(17) 0.0085(15) -0.0049(13) 0.0034(14) -0.0015(14)
C22 0.0176(19) 0.0173(18) 0.0151(17) -0.0012(14) 0.0060(15) 0.0007(14)
C23 0.029(2) 0.0178(19) 0.0180(18) 0.0027(15) 0.0087(16) 0.0048(16)
C24 0.035(2) 0.0179(19) 0.0221(19) -0.0004(15) 0.0159(18) -0.0065(17)
C25 0.0171(19) 0.0222(19) 0.0191(18) -0.0060(15) 0.0089(15) -0.0026(15)
C26 0.0226(19) 0.0129(17) 0.0102(16) -0.0020(13) 0.0046(15) 0.0027(14)
C27 0.0164(18) 0.0154(18) 0.0139(17) -0.0024(14) 0.0048(15) -0.0054(14)
C28 0.0180(19) 0.0170(19) 0.0216(19) -0.0015(15) 0.0070(16) -0.0013(15)
C29 0.025(2) 0.027(2) 0.0144(18) -0.0026(15) 0.0042(16) -0.0028(16)
C210 0.029(2) 0.020(2) 0.022(2) -0.0107(15) 0.0143(17) -0.0081(16)
C211 0.022(2) 0.0144(19) 0.029(2) -0.0003(15) 0.0111(17) 0.0003(15)
C212 0.0188(19) 0.0195(19) 0.0151(18) -0.0010(14) 0.0047(15) -0.0018(15)
C213 0.0129(17) 0.0152(17) 0.0150(17) 0.0023(14) 0.0061(14) 0.0057(14)
C214 0.0160(18) 0.0186(18) 0.0181(18) -0.0009(14) 0.0056(15) 0.0030(14)
C215 0.024(2) 0.024(2) 0.0222(19) 0.0078(16) 0.0123(17) 0.0058(16)
C216 0.025(2) 0.032(2) 0.0085(17) 0.0076(15) 0.0044(16) 0.0105(17)
C217 0.0162(19) 0.032(2) 0.0143(18) -0.0047(16) 0.0045(15) 0.0040(16)
C218 0.0171(18) 0.0147(18) 0.0164(17) 0.0017(14) 0.0079(15) 0.0028(14)
C219 0.0156(18) 0.0146(18) 0.0120(16) 0.0031(13) 0.0025(14) 0.0031(14)
C220 0.0180(19) 0.0174(19) 0.0172(18) -0.0009(14) 0.0028(15) -0.0001(15)
C221 0.0128(18) 0.029(2) 0.0219(19) 0.0041(16) 0.0022(15) -0.0051(16)
C222 0.0164(19) 0.032(2) 0.024(2) 0.0089(17) 0.0092(16) 0.0099(16)
C223 0.021(2) 0.0210(19) 0.0160(18) 0.0055(15) 0.0053(15) 0.0072(15)
C224 0.0147(18) 0.0194(18) 0.0132(17) 0.0048(14) 0.0038(14) 0.0001(14)
B2 0.016(2) 0.014(2) 0.0129(19) -0.0004(15) 0.0034(16) -0.0006(16)
Ti1 0.0172(3) 0.0183(3) 0.0221(3) 0.0025(3) 0.0061(3) 0.0016(3)
O11 0.047(2) 0.0463(19) 0.0394(18) 0.0183(15) 0.0180(16) 0.0090(15)
O12 0.0268(17) 0.0347(17) 0.060(2) 0.0041(15) 0.0123(15) -0.0067(14)
C11 0.017(2) 0.021(2) 0.027(2) -0.0011(16) 0.0064(17) 0.0037(16)
C12 0.027(2) 0.018(2) 0.036(2) 0.0042(18) 0.0142(19) 0.0050(17)
C13 0.019(2) 0.015(2) 0.036(2) -0.0043(17) 0.0081(18) -0.0037(16)
C14 0.017(2) 0.026(2) 0.021(2) -0.0034(17) 0.0034(18) 0.0038(16)
C15 0.0173(19) 0.0183(19) 0.0225(19) 0.0007(15) 0.0089(16) 0.0051(15)
C16 0.021(2) 0.0197(19) 0.0247(19) 0.0004(16) 0.0100(16) 0.0031(16)
C17 0.021(2) 0.027(2) 0.030(2) 0.0001(18) 0.0122(19) 0.0005(17)
C18 0.022(2) 0.024(2) 0.027(2) 0.0016(17) 0.0123(18) 0.0023(18)
C19 0.024(2) 0.0113(18) 0.0212(18) 0.0018(14) 0.0082(16) 0.0026(15)
C110 0.020(2) 0.019(2) 0.023(2) -0.0013(15) 0.0041(17) 0.0000(16)
C111 0.027(2) 0.022(2) 0.0170(18) 0.0007(15) 0.0042(16) 0.0041(16)
C112 0.024(2) 0.027(2) 0.0209(19) 0.0042(16) 0.0087(17) 0.0048(17)
C113 0.021(2) 0.0195(19) 0.026(2) -0.0001(15) 0.0098(17) 0.0046(16)
C114 0.021(2) 0.0194(19) 0.0156(19) -0.0012(15) 0.0035(16) 0.0050(15)
C115 0.034(3) 0.046(3) 0.024(2) 0.001(2) 0.008(2) 0.003(2)
C116 0.022(2) 0.037(3) 0.029(2) 0.003(2) 0.0109(19) 0.0045(19)
C117 0.025(2) 0.026(2) 0.034(2) 0.0073(18) 0.0111(18) 0.0046(17)
C118 0.023(2) 0.026(2) 0.034(2) 0.0031(18) 0.0078(18) 0.0026(18)
Br3 0.0401(3) 0.0391(3) 0.0747(4) -0.0037(3) 0.0235(3) -0.0042(2)
C31 0.038(3) 0.031(2) 0.053(3) 0.002(2) 0.031(2) -0.002(2)
C32 0.066(4) 0.033(3) 0.062(3) -0.005(2) 0.039(3) 0.007(3)
C33 0.061(4) 0.052(3) 0.062(4) 0.010(3) 0.038(3) 0.025(3)
C34 0.046(3) 0.064(4) 0.048(3) 0.007(3) 0.029(3) 0.004(3)
C35 0.052(3) 0.049(3) 0.051(3) -0.003(3) 0.026(3) -0.012(3)
C36 0.051(3) 0.025(3) 0.067(3) -0.001(2) 0.037(3) -0.004(2)

loop_
_atom_site_label
_atom_site_type_symbol
_atom_site_thermal_displace_type
_atom_site_fract_x
_atom_site_fract_y
_atom_site_fract_z
_atom_site_occupancy
_atom_site_U_iso_or_equiv
Ti1 Ti Uani 0.67911(4) 0.20278(4) 0.19761(4) 1.000 0.0200(2)
O11 O Uani 0.6060(2) 0.28257(17) 0.0109(2) 1.000 0.0444(11)
O12 O Uani 0.8741(2) 0.29057(16) 0.2554(2) 1.000 0.0426(10)
C11 C Uani 0.5419(3) 0.2311(2) 0.2045(3) 1.000 0.0227(12)
C12 C Uani 0.5825(3) 0.3021(2) 0.2055(3) 1.000 0.0267(12)
C13 C Uani 0.6652(3) 0.3064(2) 0.2805(3) 1.000 0.0246(12)
C14 C Uani 0.6788(3) 0.2392(2) 0.3265(3) 1.000 0.0230(12)
C15 C Uani 0.6006(2) 0.19210(19) 0.2812(2) 1.000 0.0192(11)
C16 C Uani 0.5990(3) 0.1065(2) 0.2940(2) 1.000 0.0217(11)
C17 C Uani 0.5007(3) 0.0748(2) 0.2589(3) 1.000 0.0255(12)
C18 C Uani 0.6529(3) 0.0841(2) 0.3888(3) 1.000 0.0237(12)
C19 C Uani 0.6509(3) 0.08771(18) 0.2379(2) 1.000 0.0193(11)
C110 C Uani 0.6009(3) 0.0870(2) 0.1462(2) 1.000 0.0224(12)
C111 C Uani 0.6448(3) 0.0993(2) 0.0925(2) 1.000 0.0238(11)
C112 C Uani 0.7417(3) 0.1140(2) 0.1311(2) 1.000 0.0243(11)
C113 C Uani 0.7954(3) 0.1025(2) 0.2204(2) 1.000 0.0222(11)
C114 C Uani 0.7494(3) 0.09115(19) 0.2731(2) 1.000 0.0201(11)
C115 C Uani 0.5912(3) 0.0963(3) -0.0045(3) 1.000 0.0362(16)
C116 C Uani 0.8993(3) 0.1032(3) 0.2564(3) 1.000 0.0293(14)
C117 C Uani 0.6313(3) 0.2555(2) 0.0771(3) 1.000 0.0288(12)
C118 C Uani 0.8058(3) 0.2600(2) 0.2347(3) 1.000 0.0292(12)
H11 H Uiso 0.484(3) 0.216(2) 0.163(2) 1.000 0.025(10)
H12 H Uiso 0.555(3) 0.339(2) 0.162(2) 1.000 0.031(11)
H13 H Uiso 0.704(2) 0.3452(19) 0.295(2) 1.000 0.011(9)
H14 H Uiso 0.721(3) 0.230(2) 0.374(2) 1.000 0.015(10)
H17 H Uiso 0.461(2) 0.0922(19) 0.200(2) 1.000 0.020(9)
H17' H Uiso 0.502(3) 0.018(2) 0.258(2) 1.000 0.034(11)
H17" H Uiso 0.472(3) 0.086(2) 0.294(2) 1.000 0.028(10)
H18 H Uiso 0.712(3) 0.108(2) 0.417(3) 1.000 0.035(11)
H18' H Uiso 0.658(3) 0.032(3) 0.394(3) 1.000 0.040(12)
H18" H Uiso 0.619(3) 0.104(2) 0.418(3) 1.000 0.041(12)
H110 H Uiso 0.535(2) 0.0782(17) 0.120(2) 1.000 0.009(8)
H112 H Uiso 0.774(3) 0.125(2) 0.098(3) 1.000 0.038(12)
H114 H Uiso 0.785(2) 0.0858(18) 0.335(2) 1.000 0.015(9)
H115 H Uiso 0.594(3) 0.045(3) -0.023(3) 1.000 0.036(12)
H115' H Uiso 0.619(4) 0.132(3) -0.033(3) 1.000 0.069(16)
H115" H Uiso 0.525(3) 0.103(2) -0.018(3) 1.000 0.046(13)
H116 H Uiso 0.924(3) 0.120(2) 0.311(3) 1.000 0.038(12)
H116' H Uiso 0.919(2) 0.139(2) 0.224(2) 1.000 0.022(10)
H116" H Uiso 0.926(3) 0.054(3) 0.247(3) 1.000 0.051(13)
F22 F Uani 0.12492(13) 0.45297(11) -0.10440(12) 1.000 0.0228(6)
F23 F Uani 0.20281(15) 0.55401(11) -0.16701(13) 1.000 0.0317(7)
F24 F Uani 0.38319(15) 0.54051(12) -0.13928(14) 1.000 0.0328(8)
F25 F Uani 0.48675(14) 0.42395(11) -0.04216(13) 1.000 0.0266(7)
F26 F Uani 0.41073(13) 0.32210(10) 0.02235(11) 1.000 0.0187(6)
F28 F Uani 0.09693(14) 0.30510(11) -0.17675(12) 1.000 0.0243(6)
F29 F Uani 0.08818(15) 0.20226(13) -0.29297(13) 1.000 0.0347(7)
F210 F Uani 0.20815(16) 0.08284(12) -0.24537(13) 1.000 0.0333(7)
F211 F Uani 0.33859(15) 0.07230(11) -0.07852(14) 1.000 0.0299(7)
F212 F Uani 0.34677(13) 0.17229(10) 0.03842(12) 1.000 0.0209(6)
F214 F Uani 0.19566(13) 0.18481(11) 0.08978(12) 1.000 0.0233(6)
F215 F Uani 0.27919(16) 0.14924(12) 0.25710(13) 1.000 0.0323(7)
F216 F Uani 0.41442(16) 0.24013(13) 0.37045(12) 1.000 0.0353(8)
F217 F Uani 0.46084(15) 0.36873(12) 0.31058(12) 1.000 0.0318(7)
F218 F Uani 0.38096(13) 0.40390(10) 0.14581(12) 1.000 0.0204(6)
F220 F Uani 0.04004(13) 0.22217(11) -0.06598(13) 1.000 0.0253(7)
F221 F Uani -0.10885(14) 0.25803(13) -0.04295(15) 1.000 0.0354(8)
F222 F Uani -0.11582(14) 0.38615(13) 0.04043(14) 1.000 0.0356(8)
F223 F Uani 0.03495(14) 0.48044(11) 0.10114(13) 1.000 0.0269(7)
F224 F Uani 0.18480(13) 0.44683(10) 0.07796(12) 1.000 0.0195(6)
C21 C Uani 0.2648(2) 0.38307(18) -0.03438(19) 1.000 0.0135(10)
C22 C Uani 0.2155(2) 0.44310(19) -0.0846(2) 1.000 0.0170(10)
C23 C Uani 0.2537(3) 0.4967(2) -0.1192(2) 1.000 0.0220(11)
C24 C Uani 0.3455(3) 0.4902(2) -0.1047(2) 1.000 0.0237(11)
C25 C Uani 0.3972(2) 0.4312(2) -0.0561(2) 1.000 0.0191(11)
C26 C Uani 0.3562(2) 0.37961(18) -0.0235(2) 1.000 0.0161(10)
C27 C Uani 0.2193(2) 0.24394(18) -0.0618(2) 1.000 0.0158(10)
C28 C Uani 0.1570(2) 0.24748(19) -0.1486(2) 1.000 0.0194(11)
C29 C Uani 0.1513(3) 0.1947(2) -0.2103(2) 1.000 0.0236(11)
C210 C Uani 0.2121(3) 0.1350(2) -0.1863(2) 1.000 0.0225(12)
C211 C Uani 0.2767(3) 0.12939(19) -0.1022(2) 1.000 0.0217(11)
C212 C Uani 0.2793(2) 0.18319(19) -0.0428(2) 1.000 0.0187(11)
C213 C Uani 0.2852(2) 0.29487(18) 0.1068(2) 1.000 0.0143(10)
C214 C Uani 0.2628(2) 0.23140(19) 0.1423(2) 1.000 0.0181(10)
C215 C Uani 0.3043(3) 0.2119(2) 0.2282(2) 1.000 0.0225(11)
C216 C Uani 0.3720(3) 0.2582(2) 0.2859(2) 1.000 0.0228(11)
C217 C Uani 0.3953(2) 0.3220(2) 0.2556(2) 1.000 0.0215(11)
C218 C Uani 0.3520(2) 0.33923(18) 0.1683(2) 1.000 0.0158(10)
C219 C Uani 0.1211(2) 0.33376(18) 0.0031(2) 1.000 0.0152(10)
C220 C Uani 0.0438(2) 0.28809(19) -0.0249(2) 1.000 0.0192(11)
C221 C Uani -0.0354(2) 0.3056(2) -0.0133(2) 1.000 0.0230(11)
C222 C Uani -0.0396(2) 0.3695(2) 0.0284(2) 1.000 0.0239(11)
C223 C Uani 0.0361(2) 0.4168(2) 0.0590(2) 1.000 0.0202(11)
C224 C Uani 0.1129(2) 0.39809(19) 0.0455(2) 1.000 0.0165(10)
B2 B Uani 0.2229(3) 0.3140(2) 0.0032(2) 1.000 0.0153(11)
Br3 Br Uani 0.23840(3) 0.50201(3) 0.58092(4) 1.000 0.0516(2)
C31 C Uani 0.1217(3) 0.5174(2) 0.4841(3) 1.000 0.0366(16)
C32 C Uani 0.0777(4) 0.5856(3) 0.4745(4) 1.000 0.0496(19)
C33 C Uani -0.0067(4) 0.5957(3) 0.4039(4) 1.000 0.054(2)
C34 C Uani -0.0459(4) 0.5402(3) 0.3457(3) 1.000 0.0496(19)
C35 C Uani -0.0017(4) 0.4708(3) 0.3564(3) 1.000 0.0492(17)
C36 C Uani 0.0832(4) 0.4596(3) 0.4262(3) 1.000 0.0435(17)
H32 H Uiso 0.111(3) 0.626(3) 0.518(3) 1.000 0.049(13)
H33 H Uiso -0.034(4) 0.639(3) 0.395(3) 1.000 0.066(17)
H34 H Uiso -0.110(4) 0.548(3) 0.300(3) 1.000 0.061(15)
H35 H Uiso -0.030(3) 0.434(3) 0.315(3) 1.000 0.052(14)
H36 H Uiso 0.112(3) 0.416(3) 0.432(3) 1.000 0.048(14)

loop_
_atom_type_symbol
_atom_type_description
_atom_type_scat_dispersion_real
_atom_type_scat_dispersion_imag
_atom_type_scat_source
Ti Ti 0.2776 0.4457 'International Tables Vol C Tables 4.2.6.8 and 6.1.1.4'
O O 0.0106 0.0060 'International Tables Vol C Tables 4.2.6.8 and 6.1.1.4'
F F 0.0171 0.0103 'International Tables Vol C Tables 4.2.6.8 and 6.1.1.4'
Br Br -0.2901 2.4595 'International Tables Vol C Tables 4.2.6.8 and 6.1.1.4'
B B 0.0013 0.0007 'International Tables Vol C Tables 4.2.6.8 and 6.1.1.4'
H H 0.0000 0.0000 'International Tables Vol C Tables 4.2.6.8 and 6.1.1.4'
C C 0.0033 0.0016 'International Tables Vol C Tables 4.2.6.8 and 6.1.1.4'

loop_
_geom_angle_atom_site_label_1
_geom_angle_atom_site_label_2
_geom_angle_atom_site_label_3
_geom_angle
_geom_angle_publ_flag
C15 Ti1 C118 124.33(16) yes
C19 Ti1 C110 35.71(11) yes
C19 Ti1 C111 62.38(12) yes
C19 Ti1 C112 74.04(14) yes
C19 Ti1 C113 62.15(16) yes
C19 Ti1 C114 35.59(16) yes
C19 Ti1 C117 131.99(14) yes
C19 Ti1 C118 129.40(16) yes
C110 Ti1 C111 33.24(15) yes
C110 Ti1 C112 60.69(16) yes
C110 Ti1 C113 70.89(15) yes
C110 Ti1 C114 61.79(13) yes
C110 Ti1 C117 96.31(14) yes
C110 Ti1 C118 144.77(17) yes
C111 Ti1 C112 33.91(15) yes
C111 Ti1 C113 59.79(13) yes
C111 Ti1 C114 71.31(11) yes
C111 Ti1 C117 74.98(13) yes
C111 Ti1 C118 117.93(17) yes
C112 Ti1 C113 33.64(11) yes
C112 Ti1 C114 60.81(12) yes
C112 Ti1 C117 82.99(14) yes
C112 Ti1 C118 85.63(16) yes
C113 Ti1 C114 33.36(14) yes
C113 Ti1 C117 114.34(15) yes
C113 Ti1 C118 75.23(15) yes
C114 Ti1 C117 143.25(15) yes
C114 Ti1 C118 94.09(16) yes
C117 Ti1 C118 88.91(18) yes
C12 Ti1 C15 59.06(14) yes
C12 Ti1 C19 115.90(16) yes
C12 Ti1 C110 114.53(16) yes
C12 Ti1 C111 130.26(15) yes
C12 Ti1 C112 157.46(14) yes
C12 Ti1 C113 168.80(14) yes
C12 Ti1 C114 139.07(15) yes
C12 Ti1 C117 75.54(17) yes
C12 Ti1 C118 100.53(16) yes
C13 Ti1 C14 34.56(14) yes
C13 Ti1 C15 58.48(14) yes
C13 Ti1 C19 115.83(15) yes
C13 Ti1 C110 136.24(17) yes
C13 Ti1 C111 163.61(17) yes
C13 Ti1 C112 161.96(17) yes
C13 Ti1 C113 135.40(14) yes
C13 Ti1 C114 117.57(13) yes
C13 Ti1 C117 98.76(15) yes
C13 Ti1 C118 76.48(17) yes
C14 Ti1 C15 36.32(15) yes
C14 Ti1 C19 83.19(13) yes
C14 Ti1 C110 112.66(14) yes
C14 Ti1 C111 144.98(14) yes
C14 Ti1 C112 144.22(14) yes
C14 Ti1 C113 110.94(13) yes
C14 Ti1 C114 84.63(13) yes
C14 Ti1 C117 132.11(15) yes
C14 Ti1 C118 88.08(18) yes
C15 Ti1 C19 59.98(14) yes
C15 Ti1 C110 79.56(14) yes
C15 Ti1 C111 112.70(14) yes
C15 Ti1 C112 133.98(13) yes
C15 Ti1 C113 114.47(13) yes
C15 Ti1 C114 81.11(14) yes
C15 Ti1 C117 126.23(17) yes
C11 Ti1 C13 58.00(16) yes
C11 Ti1 C14 59.91(17) yes
C11 Ti1 C15 36.42(14) yes
C11 Ti1 C19 82.34(16) yes
C11 Ti1 C110 81.31(15) yes
C11 Ti1 C111 106.32(16) yes
C11 Ti1 C112 140.03(15) yes
C11 Ti1 C113 144.47(14) yes
C11 Ti1 C114 113.25(16) yes
C11 Ti1 C117 89.81(18) yes
C11 Ti1 C118 133.67(15) yes
C12 Ti1 C13 33.99(16) yes
C12 Ti1 C14 58.18(16) yes
C11 Ti1 C12 35.18(14) yes
C22 C21 B2 126.8(3) yes
C22 C21 C26 113.7(3) no
C26 C21 B2 119.2(3) yes
C21 C22 C23 123.9(3) no
F22 C22 C21 121.4(3) yes
F22 C22 C23 114.8(3) yes
C22 C23 C24 119.2(3) no
F23 C23 C22 121.4(4) yes
F23 C23 C24 119.5(4) yes
C23 C24 C25 119.3(4) no
F24 C24 C23 120.1(3) yes
F24 C24 C25 120.7(4) yes
F25 C25 C26 120.9(3) yes
F25 C25 C24 119.8(3) yes
C24 C25 C26 119.4(4) no
F26 C26 C21 119.2(3) yes
F26 C26 C25 116.2(3) yes
C21 C26 C25 124.6(3) no
C28 C27 B2 119.2(3) yes
C212 C27 B2 127.3(3) yes
C28 C27 C212 113.1(3) no
F28 C28 C27 119.5(3) yes
F28 C28 C29 115.9(3) yes
C27 C28 C29 124.6(3) no
C28 C29 C210 119.0(3) no
F29 C29 C210 120.4(3) yes
F29 C29 C28 120.6(3) yes
F210 C210 C29 120.2(3) yes
F210 C210 C211 120.7(4) yes
C29 C210 C211 119.2(3) no
F211 C211 C212 120.6(3) yes
F211 C211 C210 119.7(3) yes
C210 C211 C212 119.7(4) no
C12 C11 C15 107.8(4) no
Ti1 C11 C15 71.0(2) yes
Ti1 C11 C12 75.9(3) yes
C27 C212 C211 124.4(3) no
C11 C12 C13 107.9(4) no
F212 C212 C211 114.6(3) yes
F212 C212 C27 121.1(3) yes
Ti1 C12 C13 73.4(3) yes
Ti1 C12 C11 68.9(3) yes
C218 C213 B2 127.9(3) yes
C12 C13 C14 109.3(4) no
C214 C213 B2 118.9(3) yes
C214 C213 C218 112.7(3) no
Ti1 C13 C12 72.6(2) yes
Ti1 C13 C14 69.1(2) yes
C213 C214 C215 124.9(3) no
C13 C14 C15 107.8(4) no
Ti1 C14 C15 70.7(2) yes
F214 C214 C215 116.2(3) yes
F214 C214 C213 118.9(3) yes
Ti1 C14 C13 76.3(3) yes
C214 C215 C216 119.2(3) no
C11 C15 C16 124.6(3) no
C14 C15 C16 124.6(3) no
F215 C215 C216 119.6(3) yes
F215 C215 C214 121.2(3) yes
Ti1 C15 C11 72.6(2) yes
Ti1 C15 C14 72.9(2) yes
Ti1 C15 C16 102.7(2) yes
C11 C15 C14 107.1(3) no
C215 C216 C217 118.7(3) no
C15 C16 C18 111.9(3) no
C15 C16 C19 94.6(3) no
C17 C16 C18 109.9(4) no
C17 C16 C19 113.9(3) no
C18 C16 C19 113.3(4) no
F216 C216 C215 120.5(3) yes
F216 C216 C217 120.9(3) yes
C15 C16 C17 112.7(3) no
C216 C217 C218 120.2(3) no
F217 C217 C218 119.8(3) yes
F217 C217 C216 120.1(3) yes
F218 C218 C213 120.9(3) yes
F218 C218 C217 114.9(3) yes
C213 C218 C217 124.3(3) no
C220 C219 B2 127.1(3) yes
C224 C219 B2 118.9(3) yes
C16 C19 C114 120.8(3) no
C110 C19 C114 117.8(4) no
C16 C19 C110 119.3(4) no
C220 C219 C224 113.5(3) no
Ti1 C19 C16 102.8(2) yes
Ti1 C19 C110 76.3(2) yes
Ti1 C19 C114 76.4(2) yes
F220 C220 C219 121.8(3) yes
F220 C220 C221 115.1(3) yes
C219 C220 C221 123.1(3) no
C220 C221 C222 120.8(3) no
F221 C221 C222 119.5(3) yes
F221 C221 C220 119.7(3) yes
C221 C222 C223 118.7(3) no
F222 C222 C221 120.9(3) yes
F222 C222 C223 120.4(3) yes
C222 C223 C224 118.9(3) no
F223 C223 C222 120.6(3) yes
F223 C223 C224 120.5(3) yes
F224 C224 C219 119.4(3) yes
F224 C224 C223 115.6(3) yes
C219 C224 C223 125.0(3) no
Ti1 C110 C19 68.0(2) yes
C19 C110 C111 121.6(4) no
Ti1 C110 C111 77.1(2) yes
Ti1 C111 C110 69.7(2) yes
Ti1 C111 C112 70.3(2) yes
C110 C111 C112 118.3(3) no
C110 C111 C115 120.9(4) no
Ti1 C111 C115 132.4(3) yes
C15 C11 H11 128(2) no
C12 C11 H11 124(2) no
Ti1 C11 H11 124(3) no
C112 C111 C115 120.8(4) no
Ti1 C12 H12 124(3) no
C11 C12 H12 124(2) no
C13 C12 H12 129(3) no
C111 C112 C113 121.0(4) no
Ti1 C112 C113 76.4(2) yes
Ti1 C112 C111 75.8(2) yes
C114 C113 C116 121.7(3) no
C112 C113 C114 118.5(4) no
C12 C13 H13 125(2) no
Ti1 C113 C116 132.7(3) yes
C112 C113 C116 119.8(4) no
Ti1 C13 H13 122(2) no
Ti1 C113 C114 69.2(2) yes
Ti1 C113 C112 70.0(2) yes
C14 C13 H13 126(2) no
Ti1 C114 C19 68.02(19) yes
Ti1 C14 H14 124(3) no
C13 C14 H14 126(3) no
C19 C114 C113 121.2(3) no
C15 C14 H14 125(3) no
Ti1 C114 C113 77.5(2) yes
Ti1 C117 O11 178.3(3) yes
C16 C17 H17" 112(3) no
C16 C17 H17' 111(3) no
H17' C17 H17" 104(3) no
C16 C17 H17 113(2) no
H17 C17 H17" 109(3) no
H17 C17 H17' 108(3) no
H18' C18 H18" 112(4) no
H18 C18 H18' 112(4) no
H18 C18 H18" 103(4) no
Ti1 C118 O12 179.4(4) yes
C16 C18 H18 114(3) no
C16 C18 H18' 110(3) no
C16 C18 H18" 106(3) no
Ti1 C110 H110 127.6(19) no
C19 C110 H110 120(2) no
C111 C110 H110 118.2(19) no
C111 C112 H112 122(3) no
C113 C112 H112 117(3) no
Ti1 C112 H112 127(2) no
Ti1 C114 H114 126.7(19) no
C113 C114 H114 120(2) no
C19 C114 H114 119(2) no
C111 C115 H115' 111(3) no
H115' C115 H115" 117(4) no
H115' C115 H115 110(4) no
H115" C115 H115 103(4) no
C111 C115 H115" 108(3) no
C111 C115 H115 108(3) no
C113 C116 H116 111(3) no
C113 C116 H116' 110(2) no
C113 C116 H116" 113(3) no
H116' C116 H116 106(3) no
H116" C116 H116 115(4) no
H116' C116 H116" 102(4) no
Br3 C31 C32 119.2(4) yes
C32 C31 C36 121.6(5) no
Br3 C31 C36 119.2(3) yes
C31 C32 C33 118.3(5) no
C32 C33 C34 121.4(5) no
C33 C34 C35 120.1(5) no
C34 C35 C36 119.6(5) no
C31 C36 C35 119.0(5) no
C31 C32 H32 117(3) no
C33 C32 H32 124(3) no
C34 C33 H33 119(3) no
C32 C33 H33 120(4) no
C33 C34 H34 118(3) no
C35 C34 H34 121(3) no
C36 C35 H35 122(3) no
C34 C35 H35 118(3) no
C31 C36 H36 122(3) no
C35 C36 H36 119(3) no
C27 B2 C219 113.9(3) yes
C213 B2 C219 100.7(3) yes
C27 B2 C213 113.5(3) yes
C21 B2 C27 101.7(3) yes
C21 B2 C213 114.3(3) yes
C21 B2 C219 113.4(3) yes

loop_
_geom_bond_atom_site_label_1
_geom_bond_atom_site_label_2
_geom_bond_distance
_geom_bond_publ_flag
Br3 C31 1.910(5) yes
Ti1 C19 2.264(4) yes
Ti1 C110 2.372(4) yes
Ti1 C12 2.382(4) yes
Ti1 C13 2.391(4) yes
Ti1 C11 2.291(5) yes
Ti1 C15 2.270(3) yes
Ti1 C118 2.100(5) yes
Ti1 C113 2.478(4) yes
Ti1 C111 2.466(3) yes
Ti1 C112 2.395(4) yes
Ti1 C14 2.299(5) yes
Ti1 C114 2.373(4) yes
Ti1 C117 2.091(5) yes
F22 C22 1.344(4) yes
F23 C23 1.341(4) yes
F24 C24 1.345(5) yes
F25 C25 1.346(4) yes
F26 C26 1.354(4) yes
F28 C28 1.343(4) yes
F29 C29 1.348(4) yes
F210 C210 1.353(4) yes
F211 C211 1.351(5) yes
F212 C212 1.361(4) yes
F214 C214 1.348(4) yes
F215 C215 1.346(4) yes
F216 C216 1.349(4) yes
F217 C217 1.352(4) yes
F218 C218 1.354(4) yes
F220 C220 1.355(4) yes
F221 C221 1.354(4) yes
F222 C222 1.346(4) yes
F223 C223 1.346(4) yes
F224 C224 1.352(4) yes
O11 C117 1.135(5) yes
O12 C118 1.129(6) yes
C21 B2 1.652(5) yes
C21 C26 1.386(5) no
C21 C22 1.385(5) no
C22 C23 1.390(5) no
C23 C24 1.378(7) no
C24 C25 1.374(5) no
C25 C26 1.373(5) no
C27 C212 1.385(5) no
C27 C28 1.393(4) no
C27 B2 1.654(5) yes
C28 C29 1.386(5) no
C29 C210 1.376(6) no
C210 C211 1.370(5) no
C211 C212 1.383(5) no
C11 C15 1.426(5) no
C11 C12 1.415(6) no
C12 C13 1.395(7) no
C213 B2 1.657(4) yes
C213 C218 1.381(5) no
C213 C214 1.397(5) no
C13 C14 1.396(5) no
C14 C15 1.425(6) no
C214 C215 1.375(4) no
C215 C216 1.381(5) no
C15 C16 1.539(5) no
C16 C19 1.545(6) no
C216 C217 1.362(5) no
C16 C18 1.530(6) no
C16 C17 1.525(7) no
C217 C218 1.387(4) no
C19 C110 1.425(4) no
C219 C224 1.390(5) no
C219 B2 1.656(6) yes
C19 C114 1.421(7) no
C219 C220 1.378(5) no
C220 C221 1.391(5) no
C221 C222 1.358(5) no
C222 C223 1.377(5) no
C223 C224 1.377(5) no
C110 C111 1.387(6) no
C111 C115 1.510(6) no
C111 C112 1.419(7) no
C11 H11 0.93(4) no
C12 H12 0.95(3) no
C112 C113 1.412(4) no
C113 C116 1.498(7) no
C13 H13 0.89(3) no
C113 C114 1.396(6) no
C14 H14 0.82(4) no
C17 H17' 1.01(4) no
C17 H17" 0.92(4) no
C17 H17 0.98(3) no
C18 H18 0.96(5) no
C18 H18' 0.93(5) no
C18 H18" 0.95(5) no
C110 H110 0.96(3) no
C112 H112 0.93(5) no
C114 H114 0.97(3) no
C115 H115" 0.98(5) no
C115 H115 0.97(5) no
C115 H115' 1.01(6) no
C116 H116" 1.02(5) no
C116 H116 0.90(5) no
C116 H116' 0.98(3) no
C31 C32 1.375(7) no
C31 C36 1.377(7) no
C32 C33 1.384(9) no
C33 C34 1.351(8) no
C34 C35 1.393(8) no
C35 C36 1.385(8) no
C32 H32 1.01(5) no
C33 H33 0.87(6) no
C34 H34 1.00(6) no
C35 H35 0.93(5) no
C36 H36 0.88(5) no

loop_
_geom_contact_atom_site_label_1
_geom_contact_atom_site_label_2
_geom_contact_distance
_geom_contact_site_symmetry_2
_geom_contact_publ_flag
Br3 F214 3.407(2) 4_555 no
Ti1 O12 3.229(3) . no
Ti1 O11 3.226(3) . no
F22 F224 2.850(3) . no
F22 F28 2.859(3) . no
F22 F222 3.088(3) 3_565 no
F22 F23 2.652(3) . no
F22 F223 2.826(3) 3_565 no
F22 C219 2.823(4) . no
F22 C224 2.824(4) . no
F23 F22 2.652(3) . no
F23 F24 2.712(4) . no
F23 O12 3.138(4) 3_665 no
F24 F23 2.712(4) . no
F24 F25 2.975(3) 3_665 no
F24 C12 3.152(4) 3_665 no
F24 F25 2.728(3) . no
F25 F24 2.728(3) . no
F25 C18 3.324(6) 4_554 no
F25 C25 3.198(4) 3_665 no
F25 F24 2.975(3) 3_665 no
F25 C24 3.172(4) 3_665 no
F25 O11 3.046(4) . no
F25 F25 3.009(3) 3_665 no
F25 F26 2.663(3) . no
F26 C27 3.090(4) . no
F26 F212 2.906(3) . no
F26 F25 2.663(3) . no
F26 C213 2.959(4) . no
F26 C12 3.182(5) . no
F26 C11 3.339(5) . no
F26 F216 2.847(3) 4_554 no
F26 C212 3.119(4) . no
F26 F218 2.765(3) . no
F26 C218 3.029(4) . no
F28 F220 2.835(3) . no
F28 F29 2.660(3) . no
F28 C22 3.088(4) . no
F28 F22 2.859(3) . no
F28 C116 3.285(6) 4_454 no
F28 C21 3.074(4) . no
F28 C220 3.068(4) . no
F28 C219 2.977(4) . no
F29 C222 3.133(4) 4_554 no
F29 F28 2.660(3) . no
F29 C223 3.129(4) 4_554 no
F29 F210 2.737(3) . no
F23 H35 2.85(5) 3_565 no
F23 H34 2.79(5) 3_565 no
F24 H12 2.46(4) 3_665 no
F25 H17" 2.72(3) 4_554 no
F25 H18" 2.52(5) 4_554 no
F26 H12 2.53(4) . no
F28 H116' 2.79(3) 4_454 no
F210 C113 3.327(4) 3_655 no
F210 F223 3.098(3) 4_554 no
F210 F224 2.931(3) 4_554 no
F210 C223 3.301(4) 4_554 no
F210 C224 3.255(4) 4_554 no
F210 F211 2.729(3) . no
F210 F29 2.737(3) . no
F210 C114 3.244(4) 3_655 no
F211 C110 3.352(4) 3_655 no
F211 C111 3.081(4) 3_655 no
F211 C115 3.302(6) 3_655 no
F211 F210 2.729(3) . no
F211 F212 2.637(3) . no
F212 F214 2.896(3) . no
F212 C214 2.839(4) . no
F212 C11 3.361(5) . no
F212 C213 2.837(4) . no
F212 F26 2.906(3) . no
F212 F211 2.637(3) . no
F214 F212 2.896(3) . no
F214 C220 3.004(4) . no
F214 C219 3.020(4) . no
F214 C27 2.965(4) . no
F214 C212 3.078(4) . no
F214 F215 2.669(3) . no
F214 F220 2.839(3) . no
F214 Br3 3.407(2) 4_554 no
F215 F214 2.669(3) . no
F215 C25 3.268(4) 4_555 no
F215 F216 2.730(3) . no
F215 C24 3.275(4) 4_555 no
F216 F217 2.732(3) . no
F216 F215 2.730(3) . no
F216 C25 3.350(4) 4_555 no
F216 F26 2.847(3) 4_555 no
F216 O11 2.999(4) 4_555 no
F216 C211 3.357(5) 4_555 no
F216 C26 3.179(4) 4_555 no
F217 C12 3.366(5) . no
F217 F218 2.627(3) . no
F217 C115 3.019(5) 4_555 no
F217 F216 2.732(3) . no
F218 C21 2.865(4) . no
F218 C26 2.785(4) . no
F218 F224 2.930(3) . no
F218 F217 2.627(3) . no
F218 C18 3.261(4) 2_655 no
F218 F26 2.765(3) . no
F220 C27 2.847(4) . no
F220 F221 2.638(3) . no
F220 C36 3.318(6) 4_554 no
F220 F28 2.835(3) . no
F220 C28 2.809(4) . no
F220 O12 3.081(4) 4_454 no
F220 F214 2.839(3) . no
F221 C14 3.160(6) 4_454 no
F221 C32 3.244(6) 2_545 no
F221 F220 2.638(3) . no
F221 F222 2.715(3) . no
F222 F221 2.715(3) . no
F222 F22 3.088(3) 3_565 no
F222 F223 2.743(3) . no
F223 F222 2.743(3) . no
F223 F224 2.645(3) . no
F223 C116 3.103(5) 2_655 no
F223 F210 3.098(3) 4_555 no
F223 F22 2.826(3) 3_565 no
F223 C223 3.080(4) 3_565 no
F224 C21 2.945(4) . no
F224 F218 2.930(3) . no
F224 C22 3.020(4) . no
F224 F210 2.931(3) 4_555 no
F224 C213 3.070(4) . no
F224 F223 2.645(3) . no
F224 F22 2.850(3) . no
F224 C218 3.103(4) . no
F211 H115 2.63(5) 3_655 no
F211 H115" 2.75(5) . no
F212 H11 2.44(4) . no
F214 H33 2.81(7) 2_545 no
F217 H115' 2.79(5) 4_555 no
F217 H115" 2.71(5) 4_555 no
F218 H17' 2.77(4) 2_655 no
F218 H18' 2.38(5) 2_655 no
F220 H36 2.72(5) 4_554 no
F221 H14 2.47(5) 4_454 no
F221 H32 2.39(5) 2_545 no
F222 H18 2.66(5) 4_454 no
F223 H116 2.83(4) 2_655 no
F223 H116" 2.73(5) 2_655 no
F224 H114 2.82(3) 2_655 no
F224 H18' 2.79(5) 2_655 no
O11 F216 2.999(4) 4_554 no
O11 C115 3.323(6) . no
O11 Ti1 3.226(3) . no
O11 F25 3.046(4) . no
O12 Ti1 3.229(3) . no
O12 C116 3.355(6) . no
O12 F220 3.081(4) 4_655 no
O12 F23 3.138(4) 3_665 no
O11 H18" 2.63(4) 4_554 no
O11 H115' 2.81(5) . no
O12 H116' 2.90(4) . no
C11 F26 3.339(5) . no
C11 F212 3.361(5) . no
C11 C216 3.559(7) . no
C11 C13 2.272(6) . no
C11 C14 2.292(7) . no
C11 C16 2.626(5) . no
C11 C19 2.998(6) . no
C11 C110 3.039(6) . no
C11 C117 3.096(7) . no
C11 C217 3.247(6) . no
C11 C218 3.407(6) . no
C12 C14 2.277(6) . no
C12 F24 3.152(4) 3_665 no
C12 C117 2.749(7) . no
C12 C118 3.451(7) . no
C12 F217 3.366(5) . no
C12 F26 3.182(5) . no
C12 C218 3.506(6) . no
C12 C15 2.295(5) . no
C12 C217 3.448(6) . no
C13 C117 3.408(7) . no
C13 C118 2.789(7) . no
C13 C15 2.280(5) . no
C13 C11 2.272(6) . no
C14 C118 3.062(7) . no
C14 C12 2.277(6) . no
C14 C16 2.624(5) . no
C14 F221 3.160(6) 4_655 no
C14 C114 3.146(6) . no
C14 C19 3.029(5) . no
C14 C11 2.292(7) . no
C15 C13 2.280(5) . no
C15 C114 3.020(6) . no
C15 C19 2.266(5) . no
C15 C110 2.972(5) . no
C15 C12 2.295(5) . no
C18 F218 3.261(4) 2_645 no
C18 F25 3.324(6) 4_555 no
C19 C15 2.266(5) . no
C19 C11 2.998(6) . no
C19 C111 2.455(5) . no
C19 C112 2.807(6) . no
C19 C14 3.029(5) . no
C19 C113 2.454(7) . no
C21 F218 2.865(4) . no
C21 F28 3.074(4) . no
C21 F224 2.945(4) . no
C22 F224 3.020(4) . no
C22 C224 3.367(5) . no
C22 F28 3.088(4) . no
C24 F25 3.172(4) 3_665 no
C24 F215 3.275(4) 4_554 no
C25 F216 3.350(4) 4_554 no
C25 F215 3.268(4) 4_554 no
C25 F25 3.198(4) 3_665 no
C26 F216 3.179(4) 4_554 no
C26 C218 3.386(5) . no
C26 F218 2.785(4) . no
C27 F214 2.965(4) . no
C27 F26 3.090(4) . no
C27 F220 2.847(4) . no
C28 F220 2.809(4) . no
C28 C220 3.387(5) . no
C29 C215 3.458(6) 4_554 no
C32 F221 3.244(6) 2_555 no
C36 F220 3.318(6) 4_555 no
C110 F211 3.352(4) 3_655 no
C110 C112 2.409(7) . no
C110 C113 2.814(7) . no
C110 C115 2.521(6) . no
C110 C114 2.436(5) . no
C110 C11 3.039(6) . no
C110 C15 2.972(5) . no
C110 C16 2.564(5) . no
C110 C117 3.330(5) . no
C111 F211 3.081(4) 3_655 no
C111 C113 2.464(5) . no
C11 H110 3.06(3) . no
C111 C114 2.821(4) . no
C111 C117 2.789(5) . no
C111 C19 2.455(5) . no
C11 H14 3.08(4) . no
C11 H17 2.77(3) . no
C11 H12 2.09(4) . no
C112 C19 2.807(6) . no
C112 C116 2.519(6) . no
C12 H13 2.04(3) . no
C12 H14 3.07(3) . no
C12 H11 2.09(4) . no
C112 C115 2.547(6) . no
C112 C114 2.413(5) . no
C112 C118 3.063(5) . no
C112 C110 2.409(7) . no
C112 C117 2.981(6) . no
C13 H14 2.00(3) . no
C113 F210 3.327(4) 3_655 no
C113 C19 2.454(7) . no
C113 C118 2.810(5) . no
C13 H12 2.12(4) . no
C113 C111 2.464(5) . no
C113 C110 2.814(7) . no
C14 H13 2.05(3) . no
C114 C111 2.821(4) . no
C114 C14 3.146(6) . no
C14 H18 2.72(4) . no
C114 C112 2.413(5) . no
C114 C16 2.579(7) . no
C114 F210 3.244(4) 3_655 no
C114 C116 2.527(7) . no
C114 C110 2.436(5) . no
C114 C118 3.279(5) . no
C114 C15 3.020(6) . no
C115 F217 3.019(5) 4_554 no
C15 H11 2.13(4) . no
C115 F211 3.302(6) 3_655 no
C15 H14 2.01(4) . no
C115 O11 3.323(6) . no
C116 F223 3.103(5) 2_645 no
C116 F28 3.285(6) 4_655 no
C116 O12 3.355(6) . no
C116 C118 3.107(7) . no
C117 C110 3.330(5) . no
C117 C115 3.100(6) . no
C117 C118 2.935(7) . no
C117 C13 3.408(7) . no
C17 H11 2.95(4) . no
C117 C12 2.749(7) . no
C117 C11 3.096(7) . no
C117 C111 2.789(5) . no
C17 H110 2.65(3) . no
C117 C112 2.981(6) . no
C118 C12 3.451(7) . no
C18 H14 2.86(4) . no
C18 H114 2.63(3) . no
C118 C14 3.062(7) . no
C118 C116 3.107(7) . no
C118 C112 3.063(5) . no
C118 C113 2.810(5) . no
C118 C13 2.789(7) . no
C118 C114 3.279(5) . no
C118 C117 2.935(7) . no
C19 H114 2.07(3) . no
C19 H110 2.08(3) . no
C23 H34 3.07(5) 3_565 no
C34 H116" 2.96(5) 2_655 no
C35 H116" 2.93(5) 2_655 no
C110 H11 3.04(4) . no
C210 C217 3.538(6) 4_554 no
C210 C216 3.365(6) 4_554 no
C110 H17 2.75(3) . no
C111 H110 2.03(3) . no
C111 H112 2.07(5) . no
C211 F216 3.357(5) 4_554 no
C211 C216 3.524(6) 4_554 no
C212 F26 3.119(4) . no
C212 C214 3.395(5) . no
C212 F214 3.078(4) . no
C213 F224 3.070(4) . no
C213 F212 2.837(4) . no
C113 H114 2.06(3) . no
C113 H112 2.01(5) . no
C213 F26 2.959(4) . no
C214 C220 3.586(5) . no
C214 F212 2.839(4) . no
C114 H18 2.78(5) . no
C214 C212 3.395(5) . no
C215 C29 3.458(6) 4_555 no
C216 C211 3.524(6) 4_555 no
C216 C210 3.365(6) 4_555 no
C216 C11 3.559(7) . no
C217 C210 3.538(6) 4_555 no
C217 C12 3.448(6) . no
C117 H12 2.70(4) . no
C217 C11 3.247(6) . no
C117 H115' 2.85(5) . no
C218 C12 3.506(6) . no
C218 F26 3.029(4) . no
C218 C11 3.407(6) . no
C118 H116' 2.86(4) . no
C218 F224 3.103(4) . no
C118 H116 3.06(4) . no
C118 H13 2.72(3) . no
C218 C26 3.386(5) . no
C219 F22 2.823(4) . no
C219 F28 2.977(4) . no
C219 F214 3.020(4) . no
C220 F28 3.068(4) . no
C220 F214 3.004(4) . no
C220 C214 3.586(5) . no
C220 C28 3.387(5) . no
C222 F29 3.133(4) 4_555 no
C223 F223 3.080(4) 3_565 no
C223 C223 3.489(5) 3_565 no
C223 F210 3.301(4) 4_555 no
C223 F29 3.129(4) 4_555 no
C224 C22 3.367(5) . no
C224 F22 2.824(4) . no
C224 F210 3.255(4) 4_555 no
C211 H36 3.03(5) 4_554 no
C212 H36 3.07(5) 4_554 no
C218 H11 3.06(4) . no
C221 H116 3.09(5) 4_454 no
H115' C117 2.85(5) . no
H115' H112 2.53(7) . no
H115' O11 2.81(5) . no
H115' F217 2.79(5) 4_554 no
H115" F211 2.75(5) . no
H115" H110 2.34(6) . no
H115" F217 2.71(5) 4_554 no
H116' C118 2.86(4) . no
H116' H112 2.41(6) . no
H116' O12 2.90(4) . no
H116' F28 2.79(3) 4_655 no
H116" F223 2.73(5) 2_645 no
H116" C34 2.96(5) 2_645 no
H116" C35 2.93(5) 2_645 no
H11 C218 3.06(4) . no
H11 H17 2.36(5) . no
H11 C17 2.95(4) . no
H11 F212 2.44(4) . no
H12 F24 2.46(4) 3_665 no
H12 F26 2.53(4) . no
H14 C18 2.86(4) . no
H14 F221 2.47(5) 4_655 no
H14 H18 2.31(5) . no
H17 C110 2.75(3) . no
H17 C11 2.77(3) . no
H17 H11 2.36(5) . no
H17 H110 2.17(5) . no
H17' F218 2.77(4) 2_645 no
H17' H18' 2.59(6) . no
H17" H18" 2.42(6) . no
H17" F25 2.72(3) 4_555 no
H18 C114 2.78(5) . no
H18 H14 2.31(5) . no
H18 C14 2.72(4) . no
H18 F222 2.66(5) 4_655 no
H18 H114 2.20(6) . no
H18' H17' 2.59(6) . no
H18' F224 2.79(5) 2_645 no
H18' F218 2.38(5) 2_645 no
H18" F25 2.52(5) 4_555 no
H18" H17" 2.42(6) . no
H18" O11 2.63(4) 4_555 no
H32 F221 2.39(5) 2_555 no
H33 F214 2.81(7) 2_555 no
H34 F23 2.79(5) 3_565 no
H34 C23 3.07(5) 3_565 no
H35 F23 2.85(5) 3_565 no
H36 F220 2.72(5) 4_555 no
H36 C211 3.03(5) 4_555 no
H36 C212 3.07(5) 4_555 no
H110 C17 2.65(3) . no
H110 H115" 2.34(6) . no
H110 H17 2.17(5) . no
H112 H116' 2.41(6) . no
H112 H115' 2.53(7) . no
H114 C18 2.63(3) . no
H114 H116 2.49(6) . no
H114 F224 2.82(3) 2_645 no
H114 H18 2.20(6) . no
H115 F211 2.63(5) 3_655 no
H116 F223 2.83(4) 2_645 no
H116 C221 3.09(5) 4_655 no
H116 C118 3.06(4) . no
H116 H114 2.49(6) . no

loop_
_geom_hbond_atom_site_label_D
_geom_hbond_atom_site_label_H
_geom_hbond_atom_site_label_A
_geom_hbond_distance_DH
_geom_hbond_distance_HA
_geom_hbond_distance_DA
_geom_hbond_angle_DHA
_geom_hbond_site_symmetry_A
_geom_hbond_publ_flag
C11 H11 F212 0.93(4) 2.44(4) 3.361(5) 170(4) . yes
C12 H12 F26 0.95(3) 2.53(4) 3.182(5) 126(3) . yes
C12 H12 F24 0.95(3) 2.46(4) 3.152(4) 130(3) 3_665 yes
C14 H14 F221 0.82(4) 2.47(5) 3.160(6) 142(4) 4_655 yes
C18 H18' F218 0.93(5) 2.38(5) 3.261(4) 157(4) 2_645 yes
C18 H18" F25 0.95(5) 2.52(5) 3.324(6) 143(3) 4_555 yes
C32 H32 F221 1.01(5) 2.39(5) 3.244(6) 142(4) 2_555 yes

loop_
_geom_torsion_atom_site_label_1
_geom_torsion_atom_site_label_2
_geom_torsion_atom_site_label_3
_geom_torsion_atom_site_label_4
_geom_torsion
_geom_torsion_publ_flag
C111 Ti1 C19 C114 96.3(2) no
C112 Ti1 C19 C16 -179.2(3) no
C112 Ti1 C19 C110 -61.7(3) no
C112 Ti1 C19 C114 61.8(2) no
C113 Ti1 C19 C16 146.8(3) no
C113 Ti1 C19 C110 -95.8(3) no
C113 Ti1 C19 C114 27.76(19) no
C114 Ti1 C19 C16 119.0(3) no
C114 Ti1 C19 C110 -123.5(4) no
C117 Ti1 C19 C16 -114.5(3) no
C117 Ti1 C19 C110 3.0(4) no
C117 Ti1 C19 C114 126.5(3) no
C118 Ti1 C19 C16 110.6(3) no
C118 Ti1 C19 C110 -132.0(3) no
C118 Ti1 C19 C114 -8.4(3) no
C11 Ti1 C110 C19 -89.0(3) no
C11 Ti1 C110 C111 138.7(3) no
C12 Ti1 C110 C19 -100.8(3) no
C12 Ti1 C110 C111 126.8(3) no
C13 Ti1 C110 C19 -68.1(3) no
C13 Ti1 C110 C111 159.6(2) no
C14 Ti1 C110 C19 -36.8(3) no
C14 Ti1 C110 C111 -169.1(2) no
C15 Ti1 C110 C19 -52.0(3) no
C15 Ti1 C110 C111 175.6(2) no
C19 Ti1 C110 C111 -132.3(4) no
C111 Ti1 C110 C19 132.3(4) no
C112 Ti1 C110 C19 103.9(3) no
C112 Ti1 C110 C111 -28.4(2) no
C113 Ti1 C110 C19 68.6(3) no
C113 Ti1 C110 C111 -63.7(2) no
C114 Ti1 C110 C19 33.4(3) no
C114 Ti1 C110 C111 -98.9(3) no
C117 Ti1 C110 C19 -177.8(3) no
C117 Ti1 C110 C111 49.9(3) no
C118 Ti1 C110 C19 85.1(4) no
C118 Ti1 C110 C111 -47.2(4) no
C11 Ti1 C111 C110 -42.8(3) no
C11 Ti1 C111 C112 -174.8(2) no
C11 Ti1 C111 C115 71.0(5) no
C12 Ti1 C111 C110 -72.6(3) no
C12 Ti1 C111 C112 155.5(2) no
C12 Ti1 C111 C115 41.3(5) no
C14 Ti1 C111 C110 17.7(4) no
C14 Ti1 C111 C112 -114.3(3) no
C14 Ti1 C111 C115 131.5(4) no
C15 Ti1 C111 C110 -4.7(3) no
C15 Ti1 C111 C112 -136.6(2) no
C15 Ti1 C111 C115 109.2(4) no
C19 Ti1 C111 C110 29.2(2) no
C19 Ti1 C111 C112 -102.8(2) no
C19 Ti1 C111 C115 143.0(5) no
C110 Ti1 C111 C112 -132.0(3) no
C110 Ti1 C111 C115 113.8(6) no
C112 Ti1 C111 C110 132.0(3) no
C112 Ti1 C111 C115 -114.2(5) no
C113 Ti1 C111 C110 101.4(3) no
C113 Ti1 C111 C112 -30.6(2) no
C113 Ti1 C111 C115 -144.8(5) no
C114 Ti1 C111 C110 66.8(2) no
C114 Ti1 C111 C112 -65.2(2) no
C114 Ti1 C111 C115 -179.4(5) no
C117 Ti1 C111 C110 -128.1(3) no
C117 Ti1 C111 C112 99.9(2) no
C117 Ti1 C111 C115 -14.3(4) no
C118 Ti1 C111 C110 151.4(2) no
C118 Ti1 C111 C112 19.4(3) no
C118 Ti1 C111 C115 -94.8(5) no
C11 Ti1 C112 C111 7.8(3) no
C11 Ti1 C112 C113 -119.6(3) no
C12 Ti1 C112 C111 -55.8(5) no
C12 Ti1 C112 C113 176.8(4) no
C14 Ti1 C112 C111 116.5(3) no
C14 Ti1 C112 C113 -10.9(4) no
C15 Ti1 C112 C111 61.7(2) no
C15 Ti1 C112 C113 -65.7(3) no
C19 Ti1 C112 C111 64.0(2) no
C19 Ti1 C112 C113 -63.4(3) no
C110 Ti1 C112 C111 27.86(19) no
C110 Ti1 C112 C113 -99.6(3) no
C111 Ti1 C112 C113 -127.4(3) no
C113 Ti1 C112 C111 127.4(3) no
C114 Ti1 C112 C111 100.0(2) no
C114 Ti1 C112 C113 -27.5(2) no
C117 Ti1 C112 C111 -73.5(2) no
C117 Ti1 C112 C113 159.1(3) no
C118 Ti1 C112 C111 -162.9(2) no
C118 Ti1 C112 C113 69.7(3) no
C11 Ti1 C113 C112 106.0(3) no
C11 Ti1 C113 C114 -26.9(3) no
C11 Ti1 C113 C116 -141.4(4) no
C13 Ti1 C113 C112 -157.0(3) no
C13 Ti1 C113 C114 70.0(3) no
C13 Ti1 C113 C116 -44.4(4) no
C14 Ti1 C113 C112 173.2(3) no
C14 Ti1 C113 C114 40.2(3) no
C14 Ti1 C113 C116 -74.2(4) no
C15 Ti1 C113 C112 133.9(2) no
C15 Ti1 C113 C114 0.9(2) no
C15 Ti1 C113 C116 -113.5(4) no
C19 Ti1 C113 C112 103.4(3) no
C19 Ti1 C113 C114 -29.5(2) no
C19 Ti1 C113 C116 -143.9(4) no
C110 Ti1 C113 C112 65.5(3) no
C110 Ti1 C113 C114 -67.5(2) no
C110 Ti1 C113 C116 178.1(4) no
C111 Ti1 C113 C112 30.9(2) no
C111 Ti1 C113 C114 -102.1(3) no
C111 Ti1 C113 C116 143.5(4) no
C112 Ti1 C113 C114 -133.0(4) no
C112 Ti1 C113 C116 112.6(5) no
C114 Ti1 C113 C112 133.0(4) no
C114 Ti1 C113 C116 -114.4(4) no
C117 Ti1 C113 C112 -22.8(3) no
C117 Ti1 C113 C114 -155.8(2) no
C117 Ti1 C113 C116 89.8(4) no
C118 Ti1 C113 C112 -104.7(3) no
C118 Ti1 C113 C114 122.3(2) no
C118 Ti1 C113 C116 7.9(4) no
C11 Ti1 C114 C19 31.8(2) no
C12 Ti1 C11 C15 -114.8(4) no
C13 Ti1 C11 C12 35.9(3) no
C13 Ti1 C11 C15 -79.0(2) no
C14 Ti1 C11 C12 76.4(3) no
C14 Ti1 C11 C15 -38.5(2) no
C15 Ti1 C11 C12 114.8(4) no
C19 Ti1 C11 C12 162.9(3) no
C19 Ti1 C11 C15 48.1(2) no
C110 Ti1 C11 C12 -161.0(3) no
C110 Ti1 C11 C15 84.2(2) no
C111 Ti1 C11 C12 -138.9(3) no
C111 Ti1 C11 C15 106.3(2) no
C112 Ti1 C11 C12 -143.4(2) no
C112 Ti1 C11 C15 101.8(3) no
C113 Ti1 C11 C12 160.6(2) no
C113 Ti1 C11 C15 45.8(3) no
C114 Ti1 C11 C12 144.9(2) no
C114 Ti1 C11 C15 30.0(2) no
C117 Ti1 C11 C12 -64.6(3) no
C117 Ti1 C11 C15 -179.4(2) no
C118 Ti1 C11 C12 23.7(4) no
C118 Ti1 C11 C15 -91.1(3) no
C11 Ti1 C12 C13 117.3(4) no
C13 Ti1 C12 C11 -117.3(4) no
C14 Ti1 C12 C11 -81.7(3) no
C14 Ti1 C12 C13 35.6(3) no
C15 Ti1 C12 C11 -38.9(3) no
C15 Ti1 C12 C13 78.4(3) no
C19 Ti1 C12 C11 -18.9(3) no
C19 Ti1 C12 C13 98.4(3) no
C110 Ti1 C12 C11 20.7(3) no
C110 Ti1 C12 C13 138.0(3) no
C111 Ti1 C12 C11 55.8(3) no
C111 Ti1 C12 C13 173.1(2) no
C112 Ti1 C12 C11 93.0(5) no
C112 Ti1 C12 C13 -149.7(4) no
C114 Ti1 C12 C11 -53.8(4) no
C114 Ti1 C12 C13 63.5(4) no
C117 Ti1 C12 C11 111.1(3) no
C117 Ti1 C12 C13 -131.6(3) no
C118 Ti1 C12 C11 -162.8(3) no
C118 Ti1 C12 C13 -45.5(3) no
C11 Ti1 C13 C12 -37.1(3) no
C11 Ti1 C13 C14 82.3(3) no
C12 Ti1 C13 C14 119.4(4) no
C14 Ti1 C13 C12 -119.4(4) no
C15 Ti1 C13 C12 -80.3(3) no
C15 Ti1 C13 C14 39.1(3) no
C19 Ti1 C13 C12 -98.6(3) no
C19 Ti1 C13 C14 20.7(3) no
C110 Ti1 C13 C12 -61.7(3) no
C110 Ti1 C13 C14 57.7(4) no
C113 Ti1 C13 C12 -174.3(3) no
C113 Ti1 C13 C14 -54.9(4) no
C114 Ti1 C13 C12 -138.6(3) no
C114 Ti1 C13 C14 -19.2(4) no
C117 Ti1 C13 C12 47.1(3) no
C117 Ti1 C13 C14 166.5(3) no
C118 Ti1 C13 C12 133.9(3) no
C118 Ti1 C13 C14 -106.8(3) no
C11 Ti1 C14 C13 -76.2(3) no
C11 Ti1 C14 C15 38.6(2) no
C12 Ti1 C14 C13 -35.0(3) no
C12 Ti1 C14 C15 79.8(3) no
C13 Ti1 C14 C15 114.8(4) no
C15 Ti1 C14 C13 -114.8(4) no
C19 Ti1 C14 C13 -161.3(3) no
C19 Ti1 C14 C15 -46.5(2) no
C110 Ti1 C14 C13 -140.7(3) no
C110 Ti1 C14 C15 -25.9(3) no
C111 Ti1 C14 C13 -151.1(3) no
C111 Ti1 C14 C15 -36.3(4) no
C112 Ti1 C14 C13 148.5(3) no
C112 Ti1 C14 C15 -96.8(3) no
C113 Ti1 C14 C13 142.1(3) no
C113 Ti1 C14 C15 -103.2(2) no
C114 Ti1 C14 C13 163.0(3) no
C114 Ti1 C14 C15 -82.3(2) no
C117 Ti1 C14 C13 -18.1(4) no
C117 Ti1 C14 C15 96.6(3) no
C118 Ti1 C14 C13 68.7(3) no
C118 Ti1 C14 C15 -176.6(2) no
C11 Ti1 C15 C14 -114.7(3) no
C11 Ti1 C15 C16 122.7(3) no
C12 Ti1 C15 C11 37.6(2) no
C12 Ti1 C15 C14 -77.2(2) no
C12 Ti1 C15 C16 160.2(3) no
C13 Ti1 C15 C11 77.5(2) no
C13 Ti1 C15 C14 -37.2(2) no
C13 Ti1 C15 C16 -159.8(3) no
C14 Ti1 C15 C11 114.7(3) no
C14 Ti1 C15 C16 -122.6(3) no
C19 Ti1 C15 C11 -121.6(2) no
C19 Ti1 C15 C14 123.7(3) no
C19 Ti1 C15 C16 1.1(2) no
C110 Ti1 C15 C11 -89.5(2) no
C110 Ti1 C15 C14 155.8(2) no
C110 Ti1 C15 C16 33.2(2) no
C111 Ti1 C15 C11 -86.9(2) no
C111 Ti1 C15 C14 158.4(2) no
C111 Ti1 C15 C16 35.8(2) no
C112 Ti1 C15 C11 -119.1(2) no
C112 Ti1 C15 C14 126.2(2) no
C112 Ti1 C15 C16 3.6(3) no
C113 Ti1 C15 C11 -152.8(2) no
C113 Ti1 C15 C14 92.5(2) no
C113 Ti1 C15 C16 -30.1(2) no
C114 Ti1 C15 C11 -152.3(2) no
C114 Ti1 C15 C14 93.0(2) no
C114 Ti1 C15 C16 -29.6(2) no
C117 Ti1 C15 C11 0.7(3) no
C117 Ti1 C15 C14 -114.0(2) no
C117 Ti1 C15 C16 123.4(2) no
C118 Ti1 C15 C11 118.9(2) no
C118 Ti1 C15 C14 4.2(3) no
C118 Ti1 C15 C16 -118.5(2) no
C11 Ti1 C19 C16 -31.7(2) no
C11 Ti1 C19 C110 85.8(3) no
C11 Ti1 C19 C114 -150.7(2) no
C12 Ti1 C19 C16 -20.9(3) no
C12 Ti1 C19 C110 96.6(3) no
C12 Ti1 C19 C114 -139.9(2) no
C13 Ti1 C19 C16 17.0(3) no
C13 Ti1 C19 C110 134.5(3) no
C13 Ti1 C19 C114 -102.0(2) no
C14 Ti1 C19 C16 28.7(2) no
C14 Ti1 C19 C110 146.2(3) no
C14 Ti1 C19 C114 -90.3(2) no
C15 Ti1 C19 C16 -1.1(2) no
C15 Ti1 C19 C110 116.4(3) no
C15 Ti1 C19 C114 -120.1(2) no
C110 Ti1 C19 C16 -117.5(4) no
C110 Ti1 C19 C114 123.5(4) no
C111 Ti1 C19 C16 -144.7(3) no
C111 Ti1 C19 C110 -27.2(3) no
C15 Ti1 C114 C19 49.3(2) no
C15 Ti1 C114 C113 -179.2(2) no
C19 Ti1 C114 C113 131.5(3) no
C110 Ti1 C114 C19 -33.5(2) no
C110 Ti1 C114 C113 98.0(2) no
C111 Ti1 C114 C19 -68.4(2) no
C111 Ti1 C114 C113 63.1(2) no
C112 Ti1 C114 C19 -103.8(2) no
C112 Ti1 C114 C113 27.7(2) no
C113 Ti1 C114 C19 -131.5(3) no
C117 Ti1 C114 C19 -92.9(3) no
C117 Ti1 C114 C113 38.6(4) no
C118 Ti1 C114 C19 173.5(2) no
C118 Ti1 C114 C113 -55.0(2) no
C13 Ti1 C114 C19 96.6(2) no
C13 Ti1 C114 C113 -131.9(2) no
C14 Ti1 C114 C19 85.8(2) no
C14 Ti1 C114 C113 -142.7(2) no
C12 Ti1 C114 C113 -166.2(2) no
C11 Ti1 C114 C113 163.3(2) no
C12 Ti1 C114 C19 62.3(3) no
C26 C21 C22 F22 177.3(3) no
C22 C21 C26 F26 -178.1(3) no
C22 C21 C26 C25 2.0(5) no
B2 C21 C26 F26 -4.1(4) no
B2 C21 C26 C25 176.1(3) no
C26 C21 C22 C23 -1.9(5) no
B2 C21 C22 F22 3.8(5) no
B2 C21 C22 C23 -175.4(3) no
C26 C21 B2 C219 168.4(3) no
C26 C21 B2 C213 53.8(4) no
C22 C21 B2 C27 104.3(4) no
C22 C21 B2 C213 -133.1(3) no
C22 C21 B2 C219 -18.4(4) no
C26 C21 B2 C27 -68.9(3) no
C21 C22 C23 C24 1.1(5) no
F22 C22 C23 F23 1.2(4) no
C21 C22 C23 F23 -179.6(3) no
F22 C22 C23 C24 -178.1(3) no
F23 C23 C24 F24 -0.9(5) no
C22 C23 C24 C25 -0.3(5) no
F23 C23 C24 C25 -179.7(3) no
C22 C23 C24 F24 178.5(3) no
C23 C24 C25 C26 0.5(5) no
F24 C24 C25 F25 0.6(5) no
F24 C24 C25 C26 -178.3(3) no
C23 C24 C25 F25 179.4(3) no
F25 C25 C26 F26 -0.2(4) no
F25 C25 C26 C21 179.6(3) no
C24 C25 C26 F26 178.7(3) no
C24 C25 C26 C21 -1.4(5) no
B2 C27 C28 F28 -4.3(5) no
B2 C27 C28 C29 176.0(4) no
C212 C27 C28 C29 2.7(5) no
C212 C27 B2 C213 -18.7(5) no
C212 C27 B2 C219 -133.0(3) no
C28 C27 C212 F212 177.9(3) no
C28 C27 B2 C21 -67.6(4) no
C28 C27 B2 C213 169.1(3) no
C28 C27 B2 C219 54.8(4) no
C212 C27 B2 C21 104.6(4) no
C212 C27 C28 F28 -177.6(3) no
B2 C27 C212 C211 -174.8(4) no
B2 C27 C212 F212 5.3(5) no
C28 C27 C212 C211 -2.2(5) no
C27 C28 C29 F29 179.4(3) no
C27 C28 C29 C210 -1.6(6) no
F28 C28 C29 F29 -0.3(6) no
F28 C28 C29 C210 178.7(4) no
F29 C29 C210 C211 178.8(4) no
C28 C29 C210 F210 -179.8(4) no
C28 C29 C210 C211 -0.1(7) no
F29 C29 C210 F210 -0.9(7) no
F210 C210 C211 C212 -179.8(4) no
F210 C210 C211 F211 1.7(6) no
C29 C210 C211 F211 -178.0(4) no
C29 C210 C211 C212 0.6(7) no
F211 C211 C212 F212 -0.9(5) no
Ti1 C11 C12 C13 -63.5(4) no
C15 C11 C12 Ti1 64.4(3) no
C15 C11 C12 C13 0.9(5) no
Ti1 C11 C15 C14 65.3(3) no
F211 C211 C212 C27 179.2(3) no
C210 C211 C212 F212 -179.4(4) no
C210 C211 C212 C27 0.7(6) no
C12 C11 C15 C16 -161.2(4) no
Ti1 C11 C15 C16 -93.6(4) no
C12 C11 C15 Ti1 -67.6(3) no
C12 C11 C15 C14 -2.4(5) no
Ti1 C12 C13 C14 -59.6(3) no
C11 C12 C13 Ti1 60.6(3) no
C11 C12 C13 C14 1.0(6) no
C218 C213 C214 F214 177.3(3) no
C218 C213 C214 C215 -2.7(5) no
B2 C213 C214 F214 4.8(5) no
B2 C213 C214 C215 -175.2(4) no
C214 C213 C218 F218 -178.7(3) no
C214 C213 C218 C217 2.3(5) no
B2 C213 C218 F218 -7.0(6) no
B2 C213 C218 C217 174.0(4) no
C214 C213 B2 C21 -171.9(3) no
C214 C213 B2 C27 -55.8(5) no
C214 C213 B2 C219 66.2(4) no
C218 C213 B2 C21 16.9(5) no
C218 C213 B2 C27 132.9(4) no
C218 C213 B2 C219 -105.1(4) no
C12 C13 C14 Ti1 61.8(4) no
C12 C13 C14 C15 -2.4(5) no
Ti1 C13 C14 C15 -64.2(3) no
C213 C214 C215 F215 -179.4(4) no
C213 C214 C215 C216 1.6(6) no
C13 C14 C15 C11 2.9(5) no
C13 C14 C15 C16 161.8(4) no
C13 C14 C15 Ti1 68.0(3) no
F214 C214 C215 F215 0.6(6) no
F214 C214 C215 C216 -178.4(4) no
Ti1 C14 C15 C11 -65.0(3) no
Ti1 C14 C15 C16 93.8(3) no
C11 C15 C16 C19 76.0(5) no
C14 C15 C16 C17 162.5(4) no
C214 C215 C216 C217 0.2(6) no
Ti1 C15 C16 C18 116.0(3) no
Ti1 C15 C16 C19 -1.4(3) no
C11 C15 C16 C17 -42.2(5) no
C11 C15 C16 C18 -166.6(4) no
F215 C215 C216 F216 1.5(7) no
F215 C215 C216 C217 -178.9(4) no
C214 C215 C216 F216 -179.5(4) no
Ti1 C15 C16 C17 -119.6(3) no
C14 C15 C16 C19 -79.2(4) no
C14 C15 C16 C18 38.2(6) no
F216 C216 C217 C218 179.1(4) no
C215 C216 C217 F217 179.5(4) no
C17 C16 C19 Ti1 118.7(3) no
C17 C16 C19 C110 37.4(4) no
C215 C216 C217 C218 -0.5(6) no
C18 C16 C19 C114 -33.2(4) no
C15 C16 C19 Ti1 1.4(3) no
C15 C16 C19 C110 -80.0(4) no
C15 C16 C19 C114 83.0(3) no
C18 C16 C19 Ti1 -114.8(3) no
C18 C16 C19 C110 163.9(3) no
C17 C16 C19 C114 -159.8(3) no
F216 C216 C217 F217 -0.9(6) no
F217 C217 C218 F218 0.1(5) no
F217 C217 C218 C213 179.2(3) no
C216 C217 C218 C213 -0.8(6) no
C216 C217 C218 F218 -179.9(3) no
C114 C19 C110 Ti1 -66.3(3) no
C16 C19 C110 Ti1 97.1(3) no
C114 C19 C110 C111 -8.5(5) no
Ti1 C19 C110 C111 57.8(3) no
C16 C19 C110 C111 154.9(3) no
C224 C219 C220 F220 -178.6(3) no
C224 C219 C220 C221 1.2(5) no
B2 C219 C220 F220 -7.7(5) no
B2 C219 C220 C221 172.2(3) no
C220 C219 C224 F224 178.5(3) no
C220 C219 C224 C223 -0.5(5) no
B2 C219 C224 F224 6.8(4) no
B2 C219 C224 C223 -172.2(3) no
C220 C219 B2 C21 134.2(3) no
C220 C219 B2 C27 18.6(4) no
C220 C219 B2 C213 -103.2(3) no
C224 C219 B2 C21 -55.3(4) no
C224 C219 B2 C27 -171.0(3) no
C224 C219 B2 C213 67.3(3) no
Ti1 C19 C114 C113 -58.8(3) no
C16 C19 C114 C113 -155.7(3) no
C110 C19 C114 C113 7.5(5) no
C110 C19 C114 Ti1 66.3(3) no
C16 C19 C114 Ti1 -96.9(3) no
F220 C220 C221 F221 -0.4(4) no
C219 C220 C221 C222 -1.1(5) no
F220 C220 C221 C222 178.8(3) no
C219 C220 C221 F221 179.7(3) no
F221 C221 C222 F222 -0.1(5) no
C220 C221 C222 C223 0.1(5) no
F221 C221 C222 C223 179.3(3) no
C220 C221 C222 F222 -179.3(3) no
C221 C222 C223 F223 -179.6(3) no
C221 C222 C223 C224 0.7(5) no
F222 C222 C223 C224 -179.9(3) no
F222 C222 C223 F223 -0.2(5) no
F223 C223 C224 C219 179.8(3) no
F223 C223 C224 F224 0.8(4) no
C222 C223 C224 C219 -0.5(5) no
C222 C223 C224 F224 -179.5(3) no
Br3 C31 C32 C33 179.9(5) no
C36 C31 C32 C33 -0.9(9) no
Br3 C31 C36 C35 179.6(4) no
C32 C31 C36 C35 0.4(9) no
C31 C32 C33 C34 0.4(10) no
C32 C33 C34 C35 0.5(10) no
C33 C34 C35 C36 -1.0(9) no
C34 C35 C36 C31 0.6(9) no
